data_4321408
loop_
_publ_author_name
'Graham A. Bowmaker'
'Hans Hartl'
'Victoria Urban'

_publ_contact_author
;
     Prof. Dr. Hans Hartl
     Institut f\"ur Chemie / Anorganische und Analytische Chemie
     Freie Universit\"at Berlin
     Fabeckstr. 34-36
     14195 Berlin
     Bundesrepublik Deutschland
;
_publ_contact_author_email hartl@chemie.fu-berlin.de
_publ_contact_author_fax '049 30 83852424'
_publ_contact_author_phone '049 30 83854003'
_publ_section_title
;
 Crystal Structures and Vibrational Spectroscopy of [NBu4][Cu(CN)X] (X =
 Br, I) and [NBu4][Cu3(CN)4].CH3CN
;
_journal_name_full 'Inorganic Chemistry'
_journal_page_first 4548
_journal_page_last 4554
_journal_paper_doi 10.1021/ic000399s
_journal_volume 39
_journal_year 2000
_chemical_formula_sum 'C34 H72 Cu2 I2 N4'
_chemical_formula_weight 917.84
_chemical_name_systematic
;
 Tetra(n-butyl)ammonium iodo(cyano)cuprate(I)
;
_space_group_IT_number 14
_symmetry_cell_setting monoclinic
_symmetry_space_group_name_Hall '-P 2ybc'
_symmetry_space_group_name_H-M 'P 1 21/c 1'
_atom_sites_solution_hydrogens geom
_atom_sites_solution_primary direct
_atom_sites_solution_secondary difmap
_audit_creation_method SHELXL-97
_cell_angle_alpha 90.00
_cell_angle_beta 111.710(10)
_cell_angle_gamma 90.00
_cell_formula_units_Z 4
_cell_length_a 21.683(2)
_cell_length_b 12.233(2)
_cell_length_c 17.632(3)
_cell_measurement_reflns_used 25
_cell_measurement_temperature 293(2)
_cell_measurement_theta_max 23.00
_cell_measurement_theta_min 2.49
_cell_volume 4345.1(11)
_computing_cell_refinement 'ENRAF-NONIUS CAD4'
_computing_data_collection 'ENRAF-NONIUS CAD4'
_computing_data_reduction 'MOLEN DELFT INSTRUMENTS'
_computing_molecular_graphics ORTEP32
_computing_publication_material SHELXL-97
_computing_structure_refinement 'SHELXL-97 (Sheldrick, 1997)'
_computing_structure_solution 'SHELXS-97 (Sheldrick, 1990)'
_diffrn_ambient_temperature 293(2)
_diffrn_measured_fraction_theta_full 0.925
_diffrn_measured_fraction_theta_max 0.925
_diffrn_measurement_device_type 'Enraf-Nonius CAD4'
_diffrn_measurement_method OMEGA-THETA-SCAN
_diffrn_radiation_monochromator graphite
_diffrn_radiation_source 'fine-focus sealed tube'
_diffrn_radiation_type MoK\a
_diffrn_radiation_wavelength 0.71070
_diffrn_reflns_av_R_equivalents 0.0303
_diffrn_reflns_av_sigmaI/netI 0.0473
_diffrn_reflns_limit_h_max 23
_diffrn_reflns_limit_h_min -21
_diffrn_reflns_limit_k_max 13
_diffrn_reflns_limit_k_min -3
_diffrn_reflns_limit_l_max 0
_diffrn_reflns_limit_l_min -18
_diffrn_reflns_number 7121
_diffrn_reflns_theta_full 23.00
_diffrn_reflns_theta_max 23.00
_diffrn_reflns_theta_min 2.49
_exptl_absorpt_coefficient_mu 2.424
_exptl_absorpt_correction_T_max 0.97
_exptl_absorpt_correction_T_min 0.94
_exptl_absorpt_correction_type psi-scan
_exptl_crystal_colour colourless
_exptl_crystal_density_diffrn 1.403
_exptl_crystal_density_method 'not measured'
_exptl_crystal_description needle-sharped
_exptl_crystal_F_000 1872
_exptl_crystal_size_max 0.3
_exptl_crystal_size_mid 0.25
_exptl_crystal_size_min 0.2
_refine_diff_density_max 1.045
_refine_diff_density_min -0.734
_refine_diff_density_rms 0.101
_refine_ls_extinction_method none
_refine_ls_goodness_of_fit_ref 1.011
_refine_ls_hydrogen_treatment mixed
_refine_ls_matrix_type full
_refine_ls_number_parameters 315
_refine_ls_number_reflns 5596
_refine_ls_number_restraints 0
_refine_ls_restrained_S_all 1.011
_refine_ls_R_factor_all 0.0697
_refine_ls_R_factor_gt 0.0344
_refine_ls_shift/su_max 0.282
_refine_ls_shift/su_mean 0.019
_refine_ls_structure_factor_coef Fsqd
_refine_ls_weighting_details 'calc w=1/[\s^2^(Fo^2^)+(0.0458P)^2^+3.0276P] where P=(Fo^2^+2Fc^2^)/3'
_refine_ls_weighting_scheme calc
_refine_ls_wR_factor_gt 0.0788
_refine_ls_wR_factor_ref 0.0904
_reflns_number_gt 3951
_reflns_number_total 5596
_reflns_threshold_expression >2sigma(I)
_cod_data_source_file ic000399s_2.cif
_cod_data_source_block new2t
_cod_database_code 4321408

loop_
_symmetry_equiv_pos_as_xyz
'x, y, z'
'-x, y+1/2, -z+1/2'
'-x, -y, -z'
'x, -y-1/2, z-1/2'

loop_
_atom_site_label
_atom_site_type_symbol
_atom_site_fract_x
_atom_site_fract_y
_atom_site_fract_z
_atom_site_U_iso_or_equiv
_atom_site_adp_type
_atom_site_occupancy
_atom_site_symmetry_multiplicity
_atom_site_calc_flag
_atom_site_refinement_flags
_atom_site_disorder_assembly
_atom_site_disorder_group
I2 I 0.427599(17) 0.69550(3) 0.38295(2) 0.02728(13) Uani 1 1 d . . .
I1 I 0.063828(17) 0.69949(3) 0.45067(2) 0.02657(13) Uani 1 1 d . . .
Cu2 Cu 0.29753(3) 0.69639(6) 0.31747(4) 0.03010(19) Uani 1 1 d . . .
Cu1 Cu 0.19309(3) 0.71563(6) 0.52275(4) 0.0294(2) Uani 1 1 d . . .
N1 N 0.2350(3) 0.6893(5) 0.4465(4) 0.0349(18) Uani 0.51(5) 1 d P . .
C11 C 0.2350(3) 0.6893(5) 0.4465(4) 0.0349(18) Uani 0.49(5) 1 d P . .
C1 C 0.2597(3) 0.6856(5) 0.3993(4) 0.0372(19) Uani 0.51(5) 1 d P . .
N11 N 0.2597(3) 0.6856(5) 0.3993(4) 0.0372(19) Uani 0.49(5) 1 d P . .
N2 N 0.2572(3) 0.7209(4) 0.2036(4) 0.0274(16) Uani 0.51(5) 1 d P . .
C22 C 0.2572(3) 0.7209(4) 0.2036(4) 0.0274(16) Uani 0.49(5) 1 d P . .
C2 C 0.2300(3) 0.7554(4) 0.6346(4) 0.0291(17) Uani 0.51(5) 1 d P . .
N22 N 0.2300(3) 0.7554(4) 0.6346(4) 0.0291(17) Uani 0.49(5) 1 d P . .
N3 N 0.4319(2) 0.8896(3) 0.1560(2) 0.0190(10) Uani 1 1 d . . .
C311 C 0.4131(3) 0.7716(4) 0.1617(3) 0.0210(13) Uani 1 1 d . . .
H31A H 0.4398 0.7445 0.2156 0.025 Uiso 1 1 calc . . .
H31B H 0.3671 0.7695 0.1569 0.025 Uiso 1 1 calc . . .
C312 C 0.4211(3) 0.6944(5) 0.0992(3) 0.0266(13) Uani 1 1 d . . .
H31C H 0.3934 0.7184 0.0448 0.032 Uiso 1 1 calc . . .
H31D H 0.4669 0.6949 0.1030 0.032 Uiso 1 1 calc . . .
C313 C 0.4018(3) 0.5806(5) 0.1133(3) 0.0334(15) Uani 1 1 d . . .
H31E H 0.3549 0.5795 0.1046 0.040 Uiso 1 1 calc . . .
H31F H 0.4264 0.5602 0.1696 0.040 Uiso 1 1 calc . . .
C314 C 0.4150(3) 0.4971(5) 0.0575(4) 0.0474(18) Uani 1 1 d . . .
H31G H 0.3873 0.5125 0.0019 0.071 Uiso 1 1 calc . . .
H31H H 0.4054 0.4252 0.0719 0.071 Uiso 1 1 calc . . .
H31I H 0.4608 0.5010 0.0633 0.071 Uiso 1 1 calc . . .
C321 C 0.4303(3) 0.9515(4) 0.2300(3) 0.0213(13) Uani 1 1 d . . .
H32A H 0.4487 1.0238 0.2301 0.026 Uiso 1 1 calc . . .
H32B H 0.4591 0.9142 0.2788 0.026 Uiso 1 1 calc . . .
C322 C 0.3619(3) 0.9640(4) 0.2349(3) 0.0248(13) Uani 1 1 d . . .
H32C H 0.3415 0.8928 0.2320 0.030 Uiso 1 1 calc . . .
H32D H 0.3336 1.0077 0.1895 0.030 Uiso 1 1 calc . . .
C323 C 0.3695(3) 1.0197(5) 0.3156(3) 0.0263(14) Uani 1 1 d . . .
H32E H 0.4005 0.9784 0.3605 0.032 Uiso 1 1 calc . . .
H32F H 0.3876 1.0924 0.3167 0.032 Uiso 1 1 calc . . .
C324 C 0.3032(3) 1.0279(5) 0.3266(4) 0.0349(15) Uani 1 1 d . . .
H32G H 0.2733 1.0724 0.2840 0.052 Uiso 1 1 calc . . .
H32H H 0.3099 1.0604 0.3786 0.052 Uiso 1 1 calc . . .
H32I H 0.2846 0.9562 0.3242 0.052 Uiso 1 1 calc . . .
C331 C 0.5019(3) 0.8977(4) 0.1562(3) 0.0216(13) Uani 1 1 d . . .
H33A H 0.5132 0.9744 0.1566 0.026 Uiso 1 1 calc . . .
H33B H 0.5020 0.8666 0.1056 0.026 Uiso 1 1 calc . . .
C332 C 0.5559(3) 0.8416(5) 0.2269(3) 0.0249(13) Uani 1 1 d . . .
H33C H 0.5538 0.8661 0.2782 0.030 Uiso 1 1 calc . . .
H33D H 0.5490 0.7631 0.2231 0.030 Uiso 1 1 calc . . .
C333 C 0.6235(3) 0.8685(6) 0.2246(4) 0.0454(18) Uani 1 1 d . . .
H33E H 0.6255 0.8421 0.1737 0.054 Uiso 1 1 calc . . .
H33F H 0.6290 0.9472 0.2260 0.054 Uiso 1 1 calc . . .
C334 C 0.6800(3) 0.8185(6) 0.2951(4) 0.0496(19) Uani 1 1 d . . .
H33G H 0.6778 0.8429 0.3457 0.074 Uiso 1 1 calc . . .
H33H H 0.7216 0.8405 0.2922 0.074 Uiso 1 1 calc . . .
H33I H 0.6765 0.7402 0.2920 0.074 Uiso 1 1 calc . . .
C341 C 0.3843(3) 0.9379(4) 0.0771(3) 0.0200(12) Uani 1 1 d . . .
H34A H 0.3393 0.9235 0.0736 0.024 Uiso 1 1 calc . . .
H34B H 0.3904 0.9002 0.0320 0.024 Uiso 1 1 calc . . .
C342 C 0.3912(3) 1.0596(4) 0.0663(3) 0.0251(13) Uani 1 1 d . . .
H34C H 0.3799 1.0991 0.1070 0.030 Uiso 1 1 calc . . .
H34D H 0.4370 1.0764 0.0745 0.030 Uiso 1 1 calc . . .
C343 C 0.3466(3) 1.0962(5) -0.0176(4) 0.0386(16) Uani 1 1 d . . .
H34E H 0.3010 1.0776 -0.0263 0.046 Uiso 1 1 calc . . .
H34F H 0.3587 1.0580 -0.0582 0.046 Uiso 1 1 calc . . .
C344 C 0.3520(3) 1.2187(5) -0.0280(4) 0.0483(19) Uani 1 1 d . . .
H34G H 0.3240 1.2563 -0.0051 0.072 Uiso 1 1 calc . . .
H34H H 0.3381 1.2358 -0.0850 0.072 Uiso 1 1 calc . . .
H34I H 0.3972 1.2414 -0.0004 0.072 Uiso 1 1 calc . . .
N4 N 0.0713(2) 0.8766(3) 0.2188(2) 0.0196(10) Uani 1 1 d . . .
C411 C 0.1171(3) 0.9240(4) 0.1778(3) 0.0222(13) Uani 1 1 d . . .
H41A H 0.1627 0.9089 0.2128 0.027 Uiso 1 1 calc . . .
H41B H 0.1084 0.8855 0.1268 0.027 Uiso 1 1 calc . . .
C412 C 0.1106(3) 1.0446(5) 0.1602(3) 0.0241(13) Uani 1 1 d . . .
H41C H 0.1255 1.0853 0.2111 0.029 Uiso 1 1 calc . . .
H41D H 0.0645 1.0629 0.1300 0.029 Uiso 1 1 calc . . .
C413 C 0.1526(3) 1.0755(5) 0.1104(3) 0.0303(14) Uani 1 1 d . . .
H41E H 0.1976 1.0496 0.1384 0.036 Uiso 1 1 calc . . .
H41F H 0.1348 1.0395 0.0577 0.036 Uiso 1 1 calc . . .
C414 C 0.1538(3) 1.1961(5) 0.0979(4) 0.0418(16) Uiso 1 1 d . . .
H41G H 0.1106 1.2203 0.0626 0.063 Uiso 1 1 calc . . .
H41H H 0.1856 1.2129 0.0734 0.063 Uiso 1 1 calc . . .
H41I H 0.1661 1.2327 0.1495 0.063 Uiso 1 1 calc . . .
C421 C 0.0000(3) 0.8854(4) 0.1591(3) 0.0229(13) Uiso 1 1 d . . .
H42A H -0.0030 0.8531 0.1076 0.028 Uiso 1 1 calc . . .
H42B H -0.0114 0.9621 0.1493 0.028 Uiso 1 1 calc . . .
C422 C -0.0508(3) 0.8303(4) 0.1873(3) 0.0258(14) Uiso 1 1 d . . .
H42C H -0.0428 0.7521 0.1919 0.031 Uiso 1 1 calc . . .
H42D H -0.0461 0.8579 0.2407 0.031 Uiso 1 1 calc . . .
C423 C -0.1205(3) 0.8520(6) 0.1276(4) 0.0461(18) Uiso 1 1 d . . .
H42E H -0.1258 0.8209 0.0750 0.055 Uiso 1 1 calc . . .
H42F H -0.1275 0.9303 0.1206 0.055 Uiso 1 1 calc . . .
C424 C -0.1726(4) 0.8029(6) 0.1572(5) 0.055(2) Uiso 1 1 d . . .
H42G H -0.1753 0.7255 0.1476 0.083 Uiso 1 1 calc . . .
H42H H -0.2150 0.8358 0.1280 0.083 Uiso 1 1 calc . . .
H42I H -0.1600 0.8166 0.2145 0.083 Uiso 1 1 calc . . .
C431 C 0.0913(3) 0.7586(4) 0.2416(3) 0.0208(13) Uiso 1 1 d . . .
H43A H 0.1385 0.7566 0.2738 0.025 Uiso 1 1 calc . . .
H43B H 0.0683 0.7326 0.2761 0.025 Uiso 1 1 calc . . .
C432 C 0.0772(3) 0.6806(4) 0.1709(3) 0.0256(13) Uiso 1 1 d . . .
H43C H 0.0298 0.6790 0.1396 0.031 Uiso 1 1 calc . . .
H43D H 0.0991 0.7064 0.1353 0.031 Uiso 1 1 calc . . .
C433 C 0.1010(3) 0.5669(5) 0.1999(4) 0.0369(16) Uiso 1 1 d . . .
H43E H 0.0803 0.5428 0.2373 0.044 Uiso 1 1 calc . . .
H43F H 0.1486 0.5687 0.2298 0.044 Uiso 1 1 calc . . .
C434 C 0.0855(4) 0.4850(6) 0.1306(5) 0.056(2) Uiso 1 1 d . . .
H43G H 0.0414 0.4975 0.0918 0.084 Uiso 1 1 calc . . .
H43H H 0.0885 0.4122 0.1520 0.084 Uiso 1 1 calc . . .
H43I H 0.1168 0.4935 0.1042 0.084 Uiso 1 1 calc . . .
C441 C 0.0775(3) 0.9414(4) 0.2957(3) 0.0218(13) Uiso 1 1 d . . .
H44A H 0.0595 1.0140 0.2791 0.026 Uiso 1 1 calc . . .
H44B H 0.0501 0.9062 0.3213 0.026 Uiso 1 1 calc . . .
C442 C 0.1468(3) 0.9535(4) 0.3590(3) 0.0243(13) Uiso 1 1 d . . .
H44C H 0.1742 0.9950 0.3366 0.029 Uiso 1 1 calc . . .
H44D H 0.1668 0.8820 0.3750 0.029 Uiso 1 1 calc . . .
C443 C 0.1425(3) 1.0123(5) 0.4328(3) 0.0308(14) Uiso 1 1 d . . .
H44E H 0.1219 1.0832 0.4159 0.037 Uiso 1 1 calc . . .
H44F H 0.1145 0.9705 0.4542 0.037 Uiso 1 1 calc . . .
C444 C 0.2103(3) 1.0279(5) 0.4997(4) 0.0391(16) Uiso 1 1 d . . .
H44G H 0.2304 0.9579 0.5174 0.059 Uiso 1 1 calc . . .
H44H H 0.2054 1.0656 0.5449 0.059 Uiso 1 1 calc . . .
H44I H 0.2379 1.0703 0.4790 0.059 Uiso 1 1 calc . . .

loop_
_atom_site_aniso_label
_atom_site_aniso_U_11
_atom_site_aniso_U_22
_atom_site_aniso_U_33
_atom_site_aniso_U_23
_atom_site_aniso_U_13
_atom_site_aniso_U_12
I2 0.0261(2) 0.0384(2) 0.0191(2) 0.00496(18) 0.01038(18) 0.00755(18)
I1 0.0249(2) 0.0387(2) 0.0149(2) 0.00102(17) 0.00585(17) -0.00421(17)
Cu2 0.0319(4) 0.0380(4) 0.0218(4) 0.0043(3) 0.0115(3) 0.0056(3)
Cu1 0.0297(4) 0.0398(5) 0.0185(4) 0.0038(3) 0.0087(3) 0.0020(3)
N1 0.028(3) 0.057(4) 0.017(3) 0.010(3) 0.005(3) 0.011(3)
C11 0.028(3) 0.057(4) 0.017(3) 0.010(3) 0.005(3) 0.011(3)
C1 0.026(3) 0.061(4) 0.019(3) 0.007(3) 0.003(3) 0.009(3)
N11 0.026(3) 0.061(4) 0.019(3) 0.007(3) 0.003(3) 0.009(3)
N2 0.026(3) 0.039(3) 0.021(4) 0.004(3) 0.011(3) 0.001(2)
C22 0.026(3) 0.039(3) 0.021(4) 0.004(3) 0.011(3) 0.001(2)
C2 0.024(3) 0.035(3) 0.032(5) 0.002(3) 0.016(3) 0.003(3)
N22 0.024(3) 0.035(3) 0.032(5) 0.002(3) 0.016(3) 0.003(3)
N3 0.021(3) 0.027(3) 0.008(2) 0.0000(19) 0.003(2) -0.002(2)
C311 0.021(3) 0.024(3) 0.017(3) 0.003(2) 0.006(3) 0.001(2)
C312 0.037(4) 0.029(3) 0.015(3) -0.003(3) 0.011(3) 0.001(3)
C313 0.041(4) 0.030(3) 0.025(3) -0.002(3) 0.007(3) 0.001(3)
C314 0.063(5) 0.035(4) 0.035(4) -0.007(3) 0.007(4) -0.003(3)
C321 0.022(3) 0.029(3) 0.013(3) -0.006(2) 0.008(3) 0.000(2)
C322 0.026(3) 0.029(3) 0.017(3) -0.003(2) 0.004(3) -0.002(3)
C323 0.028(3) 0.031(3) 0.019(3) -0.004(3) 0.008(3) 0.003(3)
C324 0.030(4) 0.049(4) 0.026(4) -0.012(3) 0.010(3) 0.000(3)
C331 0.022(3) 0.019(3) 0.026(3) -0.004(2) 0.012(3) -0.002(2)
C332 0.019(3) 0.034(3) 0.023(3) -0.003(3) 0.010(3) 0.002(3)
C333 0.025(4) 0.063(5) 0.042(4) 0.013(4) 0.006(3) 0.006(3)
C334 0.029(4) 0.065(5) 0.051(5) 0.001(4) 0.011(3) 0.006(4)
C341 0.023(3) 0.024(3) 0.012(3) -0.001(2) 0.006(2) -0.001(2)
C342 0.020(3) 0.030(3) 0.023(3) 0.000(3) 0.004(3) 0.000(2)
C343 0.043(4) 0.027(3) 0.035(4) 0.005(3) 0.002(3) 0.000(3)
C344 0.052(5) 0.031(4) 0.043(4) 0.011(3) -0.004(4) 0.000(3)
N4 0.026(3) 0.021(3) 0.012(2) -0.0015(19) 0.008(2) 0.005(2)
C411 0.023(3) 0.030(3) 0.016(3) 0.001(2) 0.010(3) 0.000(3)
C412 0.023(3) 0.033(3) 0.014(3) 0.000(2) 0.006(3) 0.007(3)
C413 0.042(4) 0.032(3) 0.015(3) -0.002(3) 0.008(3) -0.005(3)

loop_
_atom_type_symbol
_atom_type_description
_atom_type_scat_dispersion_real
_atom_type_scat_dispersion_imag
_atom_type_scat_source
Cu Cu 0.3201 1.2651 'International Tables Vol C Tables 4.2.6.8 and 6.1.1.4'
I I -0.4742 1.8119 'International Tables Vol C Tables 4.2.6.8 and 6.1.1.4'
N N 0.0061 0.0033 'International Tables Vol C Tables 4.2.6.8 and 6.1.1.4'
C C 0.0033 0.0016 'International Tables Vol C Tables 4.2.6.8 and 6.1.1.4'
H H 0.0000 0.0000 'International Tables Vol C Tables 4.2.6.8 and 6.1.1.4'

loop_
_geom_angle_atom_site_label_1
_geom_angle_atom_site_label_2
_geom_angle_atom_site_label_3
_geom_angle
_geom_angle_site_symmetry_1
_geom_angle_site_symmetry_3
_geom_angle_publ_flag
N2 Cu2 C1 130.8(2) . . ?
N2 Cu2 I2 117.84(15) . . ?
C1 Cu2 I2 111.07(16) . . ?
C2 Cu1 N1 130.4(2) . . ?
C2 Cu1 I1 119.16(15) . . ?
N1 Cu1 I1 110.35(16) . . ?
C1 N1 Cu1 172.5(6) . . ?
N1 C1 Cu2 173.3(6) . . ?
N22 N2 C2 0.0(5) 4_575 4_575 ?
N22 N2 Cu2 174.0(5) 4_575 . ?
C2 N2 Cu2 174.0(5) 4_575 . ?
C22 C2 N2 0.0(3) 4_576 4_576 ?
C22 C2 Cu1 175.3(5) 4_576 . ?
N2 C2 Cu1 175.3(5) 4_576 . ?
C341 N3 C311 109.0(4) . . ?
C341 N3 C321 111.8(4) . . ?
C311 N3 C321 109.1(4) . . ?
C341 N3 C331 108.5(4) . . ?
C311 N3 C331 110.8(4) . . ?
C321 N3 C331 107.7(4) . . ?
C312 C311 N3 116.2(4) . . ?
C313 C312 C311 110.1(5) . . ?
C312 C313 C314 112.6(5) . . ?
N3 C321 C322 115.4(4) . . ?
C321 C322 C323 108.9(4) . . ?
C324 C323 C322 111.5(5) . . ?
N3 C331 C332 115.9(4) . . ?
C333 C332 C331 109.8(5) . . ?
C334 C333 C332 112.8(6) . . ?
N3 C341 C342 115.7(4) . . ?
C343 C342 C341 111.0(5) . . ?
C342 C343 C344 111.2(5) . . ?
C421 N4 C431 111.7(4) . . ?
C421 N4 C441 108.1(4) . . ?
C431 N4 C441 109.5(4) . . ?
C421 N4 C411 108.4(4) . . ?
C431 N4 C411 108.1(4) . . ?
C441 N4 C411 111.0(4) . . ?
C412 C411 N4 116.0(4) . . ?
C411 C412 C413 109.3(4) . . ?
C414 C413 C412 112.1(5) . . ?
N4 C421 C422 114.6(4) . . ?
C423 C422 C421 110.7(5) . . ?
C422 C423 C424 111.5(6) . . ?
C432 C431 N4 115.5(4) . . ?
C433 C432 C431 111.3(5) . . ?
C432 C433 C434 112.9(5) . . ?
C442 C441 N4 116.2(4) . . ?
C441 C442 C443 108.6(4) . . ?
C444 C443 C442 112.1(5) . . ?

loop_
_geom_bond_atom_site_label_1
_geom_bond_atom_site_label_2
_geom_bond_distance
_geom_bond_site_symmetry_2
_geom_bond_publ_flag
I2 Cu2 2.6226(9) . ?
I1 Cu1 2.6219(9) . ?
Cu2 N2 1.894(6) . ?
Cu2 C1 1.910(7) . ?
Cu1 C2 1.897(7) . ?
Cu1 N1 1.907(7) . ?
N1 C1 1.147(7) . ?
N2 N22 1.175(7) 4_575 ?
N2 C2 1.175(7) 4_575 ?
C2 C22 1.175(7) 4_576 ?
C2 N2 1.175(7) 4_576 ?
N3 C341 1.513(7) . ?
N3 C311 1.513(7) . ?
N3 C321 1.520(6) . ?
N3 C331 1.521(6) . ?
C311 C312 1.510(7) . ?
C312 C313 1.501(8) . ?
C313 C314 1.517(8) . ?
C321 C322 1.526(7) . ?
C322 C323 1.530(7) . ?
C323 C324 1.525(8) . ?
C331 C332 1.522(8) . ?
C332 C333 1.518(8) . ?
C333 C334 1.514(9) . ?
C341 C342 1.515(8) . ?
C342 C343 1.505(8) . ?
C343 C344 1.520(8) . ?
N4 C421 1.517(7) . ?
N4 C431 1.518(7) . ?
N4 C441 1.533(6) . ?
N4 C411 1.542(6) . ?
C411 C412 1.504(8) . ?
C412 C413 1.527(8) . ?
C413 C414 1.494(8) . ?
C421 C422 1.524(7) . ?
C422 C423 1.512(9) . ?
C423 C424 1.530(10) . ?
C431 C432 1.510(8) . ?
C432 C433 1.506(8) . ?
C433 C434 1.519(9) . ?
C441 C442 1.512(7) . ?
C442 C443 1.519(8) . ?
C443 C444 1.519(8) . ?

loop_
_geom_torsion_atom_site_label_1
_geom_torsion_atom_site_label_2
_geom_torsion_atom_site_label_3
_geom_torsion_atom_site_label_4
_geom_torsion
_geom_torsion_site_symmetry_1
_geom_torsion_site_symmetry_2
_geom_torsion_site_symmetry_3
_geom_torsion_site_symmetry_4
_geom_torsion_publ_flag
C2 Cu1 N1 C1 -85(4) . . . . ?
I1 Cu1 N1 C1 92(4) . . . . ?
Cu1 N1 C1 Cu2 -13(8) . . . . ?
N2 Cu2 C1 N1 -62(5) . . . . ?
I2 Cu2 C1 N1 111(5) . . . . ?
C1 Cu2 N2 N22 58(5) . . . 4_575 ?
I2 Cu2 N2 N22 -115(5) . . . 4_575 ?
C1 Cu2 N2 C2 58(5) . . . 4_575 ?
I2 Cu2 N2 C2 -115(5) . . . 4_575 ?
N1 Cu1 C2 C22 -6(6) . . . 4_576 ?
I1 Cu1 C2 C22 177(100) . . . 4_576 ?
N1 Cu1 C2 N2 -6(6) . . . 4_576 ?
I1 Cu1 C2 N2 177(100) . . . 4_576 ?
C341 N3 C311 C312 65.8(5) . . . . ?
C321 N3 C311 C312 -171.9(4) . . . . ?
C331 N3 C311 C312 -53.4(6) . . . . ?
N3 C311 C312 C313 179.0(4) . . . . ?
C311 C312 C313 C314 -174.5(5) . . . . ?
C341 N3 C321 C322 54.0(6) . . . . ?
C311 N3 C321 C322 -66.6(5) . . . . ?
C331 N3 C321 C322 173.1(4) . . . . ?
N3 C321 C322 C323 175.6(4) . . . . ?
C321 C322 C323 C324 -176.3(5) . . . . ?
C341 N3 C331 C332 -173.5(4) . . . . ?
C311 N3 C331 C332 -53.9(5) . . . . ?
C321 N3 C331 C332 65.4(5) . . . . ?
N3 C331 C332 C333 -173.0(5) . . . . ?
C331 C332 C333 C334 178.0(5) . . . . ?
C311 N3 C341 C342 173.2(4) . . . . ?
C321 N3 C341 C342 52.6(6) . . . . ?
C331 N3 C341 C342 -66.0(5) . . . . ?
N3 C341 C342 C343 174.0(4) . . . . ?
C341 C342 C343 C344 178.5(5) . . . . ?
C421 N4 C411 C412 66.1(5) . . . . ?
C431 N4 C411 C412 -172.6(4) . . . . ?
C441 N4 C411 C412 -52.5(6) . . . . ?
N4 C411 C412 C413 -172.9(4) . . . . ?
C411 C412 C413 C414 -174.3(5) . . . . ?
C431 N4 C421 C422 54.5(5) . . . . ?
C441 N4 C421 C422 -66.0(5) . . . . ?
C411 N4 C421 C422 173.5(4) . . . . ?
N4 C421 C422 C423 174.9(5) . . . . ?
C421 C422 C423 C424 -176.8(5) . . . . ?
C421 N4 C431 C432 50.7(6) . . . . ?
C441 N4 C431 C432 170.4(4) . . . . ?
C411 N4 C431 C432 -68.5(5) . . . . ?
N4 C431 C432 C433 178.0(4) . . . . ?
C431 C432 C433 C434 178.0(5) . . . . ?
C421 N4 C441 C442 -173.3(4) . . . . ?
C431 N4 C441 C442 64.8(5) . . . . ?
C411 N4 C441 C442 -54.5(6) . . . . ?
N4 C441 C442 C443 -175.9(4) . . . . ?
C441 C442 C443 C444 -180.0(5) . . . . ?
